data_4518728
loop_
_publ_author_name
'Menahem, Matan'
'Dai, Zhenbang'
'Aharon, Sigalit'
'Sharma, Rituraj'
'Asher, Maor'
'Diskin-Posner, Yael'
'Korobko, Roman'
'Rappe, Andrew M.'
'Yaffe, Omer'

_publ_section_title
;
 Strongly Anharmonic Octahedral Tilting in Two-Dimensional Hybrid Halide
 Perovskites
;
_journal_name_full 'ACS Nano'
_journal_paper_doi 10.1021/acsnano.1c02022
_journal_year 2021
_chemical_formula_moiety 'I4 Pb, 2(C4 H12 N)'
_chemical_formula_sum 'C8 H24 I4 N2 Pb'
_chemical_formula_weight 863.08
_space_group_crystal_system orthorhombic
_space_group_IT_number 61
_space_group_name_Hall '-P 2ac 2ab'
_space_group_name_H-M_alt 'P b c a'
_atom_sites_solution_hydrogens geom
_audit_creation_method SHELXL-2014/7
_cell_angle_alpha 90
_cell_angle_beta 90
_cell_angle_gamma 90
_cell_formula_units_Z 4
_cell_length_a 8.5057(3)
_cell_length_b 9.0045(4)
_cell_length_c 26.6249(12)
_cell_measurement_reflns_used 4253
_cell_measurement_temperature 270(2)
_cell_measurement_theta_max 30.3340
_cell_measurement_theta_min 2.8240
_cell_volume 2039.19(15)
_computing_cell_refinement 'CrysAlisPro 1.171.40.60a (Rigaku OD, 2019)'
_computing_data_collection 'CrysAlisPro 1.171.40.60a (Rigaku OD, 2019)'
_computing_data_reduction 'CrysAlisPro 1.171.40.60a (Rigaku OD, 2019)'
_computing_molecular_graphics 'Olex2 (Dolomanov et al., 2009)'
_computing_publication_material 'Olex2 (Dolomanov et al., 2009)'
_computing_structure_refinement 'SHELXL-2014/7 (Sheldrick, 2014)'
_computing_structure_solution 'ShelXT (Sheldrick, 2015)'
_diffrn_ambient_temperature 270(2)
_diffrn_measured_fraction_theta_full 1.000
_diffrn_measured_fraction_theta_max 1.000
_diffrn_measurement_device_type 'XtaLAB Synergy, Dualflex, Pilatus 300K'
_diffrn_measurement_method '\w scans'
_diffrn_radiation_type MoK\a
_diffrn_radiation_wavelength 0.71073
_diffrn_reflns_av_R_equivalents 0.0618
_diffrn_reflns_av_unetI/netI 0.0346
_diffrn_reflns_Laue_measured_fraction_full 1.000
_diffrn_reflns_Laue_measured_fraction_max 1.000
_diffrn_reflns_limit_h_max 9
_diffrn_reflns_limit_h_min -10
_diffrn_reflns_limit_k_max 11
_diffrn_reflns_limit_k_min -11
_diffrn_reflns_limit_l_max 33
_diffrn_reflns_limit_l_min -28
_diffrn_reflns_number 14997
_diffrn_reflns_point_group_measured_fraction_full 1.000
_diffrn_reflns_point_group_measured_fraction_max 1.000
_diffrn_reflns_theta_full 25.242
_diffrn_reflns_theta_max 26.371
_diffrn_reflns_theta_min 1.530
_exptl_absorpt_coefficient_mu 14.313
_exptl_absorpt_correction_T_max 1.000
_exptl_absorpt_correction_T_min 0.900
_exptl_absorpt_correction_type gaussian
_exptl_absorpt_process_details
;
CrysAlisPro 1.171.40.60a (Rigaku Oxford Diffraction, 2019)
Numerical absorption correction based on gaussian integration over
			a multifaceted crystal model
Empirical absorption correction using spherical harmonics,
 implemented in SCALE3 ABSPACK scaling algorithm.
;
_exptl_crystal_colour orange
_exptl_crystal_density_diffrn 2.811
_exptl_crystal_description cube
_exptl_crystal_F_000 1520
_exptl_crystal_size_max 0.094
_exptl_crystal_size_mid 0.084
_exptl_crystal_size_min 0.062
_refine_diff_density_max 1.574
_refine_diff_density_min -1.574
_refine_diff_density_rms 0.205
_refine_ls_extinction_method none
_refine_ls_goodness_of_fit_ref 1.045
_refine_ls_hydrogen_treatment constr
_refine_ls_matrix_type full
_refine_ls_number_parameters 72
_refine_ls_number_reflns 2085
_refine_ls_number_restraints 0
_refine_ls_restrained_S_all 1.045
_refine_ls_R_factor_all 0.0527
_refine_ls_R_factor_gt 0.0413
_refine_ls_shift/su_max 0.001
_refine_ls_shift/su_mean 0.000
_refine_ls_structure_factor_coef Fsqd
_refine_ls_weighting_details 'w=1/[\s^2^(Fo^2^)+(0.0520P)^2^+11.4484P] where P=(Fo^2^+2Fc^2^)/3'
_refine_ls_weighting_scheme calc
_refine_ls_wR_factor_gt 0.1011
_refine_ls_wR_factor_ref 0.1065
_reflns_Friedel_coverage 0.000
_reflns_number_gt 1692
_reflns_number_total 2085
_reflns_threshold_expression 'I > 2\s(I)'
_cod_data_source_file nn1c02022_si_003.cif
_cod_data_source_block oy8_270k
_cod_database_code 4518728
_shelx_shelxl_version_number 2014/7
_shelx_space_group_comment
;
The symmetry employed for this shelxl refinement is uniquely defined
by the following loop, which should always be used as a source of
symmetry information in preference to the above space-group names.
They are only intended as comments.
;
_shelx_estimated_absorpt_t_min 0.346
_shelx_estimated_absorpt_t_max 0.471

loop_
_space_group_symop_operation_xyz
'x, y, z'
'-x+1/2, -y, z+1/2'
'-x, y+1/2, -z+1/2'
'x+1/2, -y+1/2, -z'
'-x, -y, -z'
'x-1/2, y, -z-1/2'
'x, -y-1/2, z-1/2'
'-x-1/2, y-1/2, z'

loop_
_atom_site_label
_atom_site_type_symbol
_atom_site_fract_x
_atom_site_fract_y
_atom_site_fract_z
_atom_site_U_iso_or_equiv
_atom_site_adp_type
_atom_site_occupancy
_atom_site_site_symmetry_order
_atom_site_calc_flag
_atom_site_refinement_flags_posn
_atom_site_refinement_flags_adp
_atom_site_refinement_flags_occupancy
_atom_site_disorder_assembly
_atom_site_disorder_group
Pb1 Pb 1.0000 0.5000 0.5000 0.04094(17) Uani 1 2 d S . P . .
I1 I 0.69975(7) 0.70487(7) 0.47786(3) 0.0534(2) Uani 1 1 d . . . . .
I2 I 0.92375(9) 0.47225(8) 0.61683(2) 0.0571(2) Uani 1 1 d . . . . .
N1 N 0.5188(10) 0.5738(11) 0.5957(4) 0.064(2) Uani 1 1 d . . . . .
H1A H 0.4848 0.5125 0.5718 0.096 Uiso 1 1 calc R U . . .
H1B H 0.6187 0.5532 0.6028 0.096 Uiso 1 1 calc R U . . .
H1C H 0.5113 0.6672 0.5850 0.096 Uiso 1 1 calc R U . . .
C1 C 0.4207(14) 0.5544(14) 0.6418(5) 0.065(3) Uani 1 1 d . . . . .
H1D H 0.3104 0.5559 0.6325 0.078 Uiso 1 1 calc R U . . .
H1E H 0.4395 0.6369 0.6644 0.078 Uiso 1 1 calc R U . . .
C2 C 0.4566(14) 0.4116(14) 0.6684(4) 0.065(3) Uani 1 1 d . . . . .
H2A H 0.5661 0.4114 0.6786 0.078 Uiso 1 1 calc R U . . .
H2B H 0.4408 0.3292 0.6455 0.078 Uiso 1 1 calc R U . . .
C3 C 0.3540(16) 0.3901(16) 0.7140(5) 0.084(4) Uani 1 1 d . . . . .
H3A H 0.3684 0.4733 0.7367 0.101 Uiso 1 1 calc R U . . .
H3B H 0.2446 0.3884 0.7038 0.101 Uiso 1 1 calc R U . . .
C4 C 0.392(2) 0.2497(15) 0.7409(5) 0.090(4) Uani 1 1 d . . . . .
H4A H 0.3836 0.1676 0.7181 0.135 Uiso 1 1 calc R U . . .
H4B H 0.3191 0.2360 0.7681 0.135 Uiso 1 1 calc R U . . .
H4C H 0.4969 0.2549 0.7540 0.135 Uiso 1 1 calc R U . . .

loop_
_atom_site_aniso_label
_atom_site_aniso_U_11
_atom_site_aniso_U_22
_atom_site_aniso_U_33
_atom_site_aniso_U_23
_atom_site_aniso_U_13
_atom_site_aniso_U_12
Pb1 0.0402(3) 0.0377(3) 0.0449(3) 0.0018(2) -0.00011(19) -0.00058(19)
I1 0.0503(4) 0.0487(4) 0.0610(4) 0.0014(3) 0.0025(3) 0.0152(3)
I2 0.0601(5) 0.0646(5) 0.0465(4) 0.0008(3) 0.0030(3) 0.0038(3)
N1 0.062(5) 0.065(6) 0.064(6) 0.011(5) 0.003(4) -0.004(5)
C1 0.057(7) 0.067(7) 0.071(7) -0.002(6) 0.002(6) -0.008(6)
C2 0.068(7) 0.066(7) 0.062(7) 0.005(6) 0.007(6) 0.001(6)
C3 0.079(8) 0.084(9) 0.090(9) 0.017(8) 0.007(7) -0.009(8)
C4 0.102(12) 0.094(10) 0.075(9) 0.017(8) -0.003(8) -0.013(9)

loop_
_atom_type_symbol
_atom_type_description
_atom_type_scat_dispersion_real
_atom_type_scat_dispersion_imag
_atom_type_scat_source
C C 0.0033 0.0016 'International Tables Vol C Tables 4.2.6.8 and 6.1.1.4'
H H 0.0000 0.0000 'International Tables Vol C Tables 4.2.6.8 and 6.1.1.4'
I I -0.4742 1.8119 'International Tables Vol C Tables 4.2.6.8 and 6.1.1.4'
N N 0.0061 0.0033 'International Tables Vol C Tables 4.2.6.8 and 6.1.1.4'
Pb Pb -3.3944 10.1111 'International Tables Vol C Tables 4.2.6.8 and 6.1.1.4'

loop_
_geom_angle_atom_site_label_1
_geom_angle_atom_site_label_2
_geom_angle_atom_site_label_3
_geom_angle
_geom_angle_site_symmetry_1
_geom_angle_site_symmetry_3
_geom_angle_publ_flag
I2 Pb1 I2 180.00(3) 5_766 . ?
I2 Pb1 I1 86.417(18) 5_766 . ?
I2 Pb1 I1 93.583(18) . . ?
I2 Pb1 I1 93.584(18) 5_766 5_766 ?
I2 Pb1 I1 86.416(18) . 5_766 ?
I1 Pb1 I1 180.0 . 5_766 ?
I2 Pb1 I1 90.380(19) 5_766 4_566 ?
I2 Pb1 I1 89.620(19) . 4_566 ?
I1 Pb1 I1 88.797(7) . 4_566 ?
I1 Pb1 I1 91.203(7) 5_766 4_566 ?
I2 Pb1 I1 89.620(19) 5_766 8_755 ?
I2 Pb1 I1 90.380(19) . 8_755 ?
I1 Pb1 I1 91.203(7) . 8_755 ?
I1 Pb1 I1 88.797(7) 5_766 8_755 ?
I1 Pb1 I1 180.0 4_566 8_755 ?
Pb1 I1 Pb1 149.86(2) . 4_466 ?
C1 N1 H1A 109.5 . . ?
C1 N1 H1B 109.5 . . ?
H1A N1 H1B 109.5 . . ?
C1 N1 H1C 109.5 . . ?
H1A N1 H1C 109.5 . . ?
H1B N1 H1C 109.5 . . ?
N1 C1 C2 112.0(10) . . ?
N1 C1 H1D 109.2 . . ?
C2 C1 H1D 109.2 . . ?
N1 C1 H1E 109.2 . . ?
C2 C1 H1E 109.2 . . ?
H1D C1 H1E 107.9 . . ?
C1 C2 C3 111.9(10) . . ?
C1 C2 H2A 109.2 . . ?
C3 C2 H2A 109.2 . . ?
C1 C2 H2B 109.2 . . ?
C3 C2 H2B 109.2 . . ?
H2A C2 H2B 107.9 . . ?
C4 C3 C2 111.8(12) . . ?
C4 C3 H3A 109.2 . . ?
C2 C3 H3A 109.2 . . ?
C4 C3 H3B 109.2 . . ?
C2 C3 H3B 109.2 . . ?
H3A C3 H3B 107.9 . . ?
C3 C4 H4A 109.5 . . ?
C3 C4 H4B 109.5 . . ?
H4A C4 H4B 109.5 . . ?
C3 C4 H4C 109.5 . . ?
H4A C4 H4C 109.5 . . ?
H4B C4 H4C 109.5 . . ?

loop_
_geom_bond_atom_site_label_1
_geom_bond_atom_site_label_2
_geom_bond_distance
_geom_bond_site_symmetry_2
_geom_bond_publ_flag
Pb1 I2 3.1872(7) 5_766 ?
Pb1 I2 3.1873(7) . ?
Pb1 I1 3.2052(6) . ?
Pb1 I1 3.2052(6) 5_766 ?
Pb1 I1 3.2088(6) 4_566 ?
Pb1 I1 3.2088(6) 8_755 ?
I1 Pb1 3.2088(6) 4_466 ?
N1 C1 1.495(15) . ?
N1 H1A 0.8900 . ?
N1 H1B 0.8900 . ?
N1 H1C 0.8900 . ?
C1 C2 1.500(17) . ?
C1 H1D 0.9700 . ?
C1 H1E 0.9700 . ?
C2 C3 1.508(16) . ?
C2 H2A 0.9700 . ?
C2 H2B 0.9700 . ?
C3 C4 1.488(17) . ?
C3 H3A 0.9700 . ?
C3 H3B 0.9700 . ?
C4 H4A 0.9600 . ?
C4 H4B 0.9600 . ?
C4 H4C 0.9600 . ?

loop_
_geom_torsion_atom_site_label_1
_geom_torsion_atom_site_label_2
_geom_torsion_atom_site_label_3
_geom_torsion_atom_site_label_4
_geom_torsion
_geom_torsion_site_symmetry_1
_geom_torsion_site_symmetry_2
_geom_torsion_site_symmetry_3
_geom_torsion_site_symmetry_4
_geom_torsion_publ_flag
N1 C1 C2 C3 -178.3(11) . . . . ?
C1 C2 C3 C4 -179.0(12) . . . . ?
